data_7703441
loop_
_publ_author_name
'Fandzloch, Marzena'
'Jaromin, Anna'
'Zaremba-Czogalla, Magdalena'
'Wojtczak, Andrzej'
'Lewi\'nska, Agnieszka'
'Sitkowski, Jerzy'
'Wi\'sniewska, Joanna'
'\/Lakomska, Iwona'
'Gubernator, Jerzy'

_publ_section_title
;
 Nanoencapsulation of a ruthenium(ii) complex with triazolopyrimidine in
 liposomes as a tool for improving its anticancer activity against
 melanoma cell lines.
;
_journal_issue 4
_journal_name_full 'Dalton transactions (Cambridge, England : 2003)'
_journal_page_first 1207
_journal_page_last 1219
_journal_paper_doi 10.1039/c9dt03464a
_journal_volume 49
_journal_year 2020
_chemical_formula_moiety '4(C30 H52 Cl2 N8 O2 Ru S2), 2(C H4 O), C H8 O2'
_chemical_formula_sum 'C31 H56 Cl2 N8 O3 Ru S2'
_chemical_formula_weight 824.92
_space_group_crystal_system monoclinic
_space_group_IT_number 15
_space_group_name_Hall '-C 2yc'
_space_group_name_H-M_alt 'C 1 2/c 1'
_atom_sites_solution_hydrogens difmap
_atom_sites_solution_primary direct
_atom_sites_solution_secondary difmap
_audit_creation_method SHELXL-2017/1
_audit_update_record
;
2019-12-02 deposited with the CCDC.	2019-12-09 downloaded from the CCDC.
;
_cell_angle_alpha 90
_cell_angle_beta 120.104(6)
_cell_angle_gamma 90
_cell_formula_units_Z 8
_cell_length_a 33.4606(14)
_cell_length_b 17.0002(4)
_cell_length_c 17.9715(9)
_cell_measurement_reflns_used 8752
_cell_measurement_temperature 293(2)
_cell_measurement_theta_max 28.0258
_cell_measurement_theta_min 2.1322
_cell_volume 8844.0(8)
_computing_cell_refinement 'CrysAlisPro 1.171.38.43, Rigaku OD, 2015'
_computing_data_collection 'CrysAlisPro 1.171.38.43, Rigaku OD, 2015'
_computing_data_reduction 'CrysAlisPro 1.171.38.43, Rigaku OD, 2015'
_computing_publication_material 'CIFTAB-2014/2 (Sheldrick, 2014)'
_computing_structure_refinement 'SHELXL-2017/1 (Sheldrick, 2017)'
_computing_structure_solution 'SHELXS-2014 (Sheldrick, 2014)'
_diffrn_ambient_temperature 293(2)
_diffrn_detector_area_resol_mean 8.2564
_diffrn_measured_fraction_theta_full 0.999
_diffrn_measured_fraction_theta_max 0.898
_diffrn_measurement_device_type 'Oxford Sapphire CCD'
_diffrn_measurement_method \q/2\q
_diffrn_radiation_type MoK\a
_diffrn_radiation_wavelength 0.71073
_diffrn_reflns_av_R_equivalents 0.0605
_diffrn_reflns_av_unetI/netI 0.0868
_diffrn_reflns_Laue_measured_fraction_full 0.999
_diffrn_reflns_Laue_measured_fraction_max 0.898
_diffrn_reflns_limit_h_max 43
_diffrn_reflns_limit_h_min -43
_diffrn_reflns_limit_k_max 21
_diffrn_reflns_limit_k_min -22
_diffrn_reflns_limit_l_max 22
_diffrn_reflns_limit_l_min -21
_diffrn_reflns_number 29286
_diffrn_reflns_point_group_measured_fraction_full 0.999
_diffrn_reflns_point_group_measured_fraction_max 0.898
_diffrn_reflns_theta_full 25.000
_diffrn_reflns_theta_max 28.080
_diffrn_reflns_theta_min 2.268
_diffrn_source 'fine-focus sealed tube'
_exptl_absorpt_coefficient_mu 0.607
_exptl_absorpt_correction_T_max 0.956
_exptl_absorpt_correction_T_min 0.818
_exptl_absorpt_correction_type analytical
_exptl_absorpt_process_details 'CrysAlisPro 1.171.38.43 (Rigaku OD, 2015)'
_exptl_crystal_colour yellow
_exptl_crystal_density_diffrn 1.239
_exptl_crystal_description plate
_exptl_crystal_F_000 3456
_exptl_crystal_size_max 0.390
_exptl_crystal_size_mid 0.207
_exptl_crystal_size_min 0.087
_refine_diff_density_max 0.902
_refine_diff_density_min -0.488
_refine_diff_density_rms 0.111
_refine_ls_extinction_method none
_refine_ls_goodness_of_fit_ref 0.967
_refine_ls_hydrogen_treatment constr
_refine_ls_matrix_type full
_refine_ls_number_parameters 438
_refine_ls_number_reflns 9669
_refine_ls_number_restraints 38
_refine_ls_restrained_S_all 0.969
_refine_ls_R_factor_all 0.1047
_refine_ls_R_factor_gt 0.0522
_refine_ls_shift/su_max 0.001
_refine_ls_shift/su_mean 0.000
_refine_ls_structure_factor_coef Fsqd
_refine_ls_weighting_details 'w=1/[\s^2^(Fo^2^)+(0.0869P)^2^] where P=(Fo^2^+2Fc^2^)/3'
_refine_ls_weighting_scheme calc
_refine_ls_wR_factor_gt 0.1396
_refine_ls_wR_factor_ref 0.1588
_reflns_Friedel_coverage 0.000
_reflns_number_gt 5526
_reflns_number_total 9669
_reflns_threshold_expression 'I > 2\s(I)'
_cod_data_source_file c9dt03464a2.cif
_cod_data_source_block e715a
_cod_original_sg_symbol_H-M 'C 2/c'
_cod_database_code 7703441
_shelx_shelxl_version_number 2017/1
_shelx_space_group_comment
;
The symmetry employed for this shelxl refinement is uniquely defined
by the following loop, which should always be used as a source of
symmetry information in preference to the above space-group names.
They are only intended as comments.
;
_shelx_estimated_absorpt_t_min 0.798
_shelx_estimated_absorpt_t_max 0.949
_exptl_absorpt_special_details
;
CrysAlisPro 1.171.38.43 (Rigaku Oxford Diffraction, 2015)
Analytical numeric absorption correction using a multifaceted crystal
model based on expressions derived by R.C. Clark & J.S. Reid.
(Clark, R. C. & Reid, J. S. (1995). Acta Cryst. A51, 887-897)
Empirical absorption correction using spherical harmonics,
 implemented in SCALE3 ABSPACK scaling algorithm.
;

loop_
_space_group_symop_operation_xyz
'x, y, z'
'-x, y, -z+1/2'
'x+1/2, y+1/2, z'
'-x+1/2, y+1/2, -z+1/2'
'-x, -y, -z'
'x, -y, z-1/2'
'-x+1/2, -y+1/2, -z'
'x+1/2, -y+1/2, z-1/2'

loop_
_atom_site_label
_atom_site_type_symbol
_atom_site_fract_x
_atom_site_fract_y
_atom_site_fract_z
_atom_site_U_iso_or_equiv
_atom_site_adp_type
_atom_site_occupancy
_atom_site_site_symmetry_order
_atom_site_calc_flag
_atom_site_refinement_flags_posn
_atom_site_refinement_flags_adp
_atom_site_refinement_flags_occupancy
Ru1 Ru 0.36753(2) 0.53439(2) -0.22906(2) 0.03622(13) Uani 1 1 d . . .
Cl1 Cl 0.34936(4) 0.64434(7) -0.32513(9) 0.0538(3) Uani 1 1 d . . .
Cl2 Cl 0.33673(4) 0.60655(7) -0.15087(8) 0.0512(3) Uani 1 1 d . . .
N1 N 0.22037(13) 0.5151(2) -0.3852(2) 0.0409(9) Uani 1 1 d . . .
C2 C 0.26193(16) 0.5468(3) -0.3438(3) 0.0407(11) Uani 1 1 d . . .
H2A H 0.265998 0.600950 -0.337311 0.049 Uiso 1 1 calc R U .
N3 N 0.29801(11) 0.4975(2) -0.3115(2) 0.0344(8) Uani 1 1 d . . .
C3A C 0.27811(14) 0.4266(3) -0.3332(3) 0.0342(10) Uani 1 1 d . . .
N4 N 0.29884(12) 0.3558(2) -0.3172(2) 0.0371(9) Uani 1 1 d . . .
C5 C 0.27136(16) 0.2949(3) -0.3442(3) 0.0398(11) Uani 1 1 d . . .
C6 C 0.22227(16) 0.3021(3) -0.3895(3) 0.0461(12) Uani 1 1 d . . .
H6A H 0.204251 0.256825 -0.406766 0.055 Uiso 1 1 calc R U .
C7 C 0.20134(16) 0.3730(3) -0.4080(3) 0.0423(11) Uani 1 1 d . . .
N8 N 0.23104(12) 0.4365(2) -0.3787(2) 0.0389(9) Uani 1 1 d . . .
C51 C 0.29392(17) 0.2143(3) -0.3251(3) 0.0466(12) Uani 1 1 d . . .
C52 C 0.2886(2) 0.1765(3) -0.2548(3) 0.0632(15) Uani 1 1 d . . .
H52A H 0.256339 0.172196 -0.272894 0.076 Uiso 1 1 calc R U .
H52B H 0.302174 0.124967 -0.242848 0.076 Uiso 1 1 calc R U .
H52C H 0.303767 0.208117 -0.203732 0.076 Uiso 1 1 calc R U .
C53 C 0.3445(2) 0.2213(3) -0.2972(5) 0.086(2) Uani 1 1 d . . .
H53A H 0.347674 0.245378 -0.342338 0.103 Uiso 1 1 calc R U .
H53B H 0.359829 0.253002 -0.246288 0.103 Uiso 1 1 calc R U .
H53C H 0.358235 0.169852 -0.285404 0.103 Uiso 1 1 calc R U .
C54 C 0.2704(2) 0.1626(3) -0.4045(4) 0.0736(18) Uani 1 1 d . . .
H54A H 0.273533 0.185966 -0.449884 0.088 Uiso 1 1 calc R U .
H54B H 0.284540 0.111499 -0.391306 0.088 Uiso 1 1 calc R U .
H54C H 0.238228 0.157546 -0.422417 0.088 Uiso 1 1 calc R U .
C71 C 0.14907(16) 0.3869(3) -0.4600(4) 0.0564(14) Uani 1 1 d . . .
C72 C 0.13777(18) 0.4360(4) -0.5404(3) 0.0668(16) Uani 1 1 d . . .
H72A H 0.153365 0.485714 -0.522969 0.080 Uiso 1 1 calc R U .
H72B H 0.147870 0.408213 -0.574537 0.080 Uiso 1 1 calc R U .
H72C H 0.105031 0.444546 -0.573717 0.080 Uiso 1 1 calc R U .
C73 C 0.13360(18) 0.4312(4) -0.4036(4) 0.0796(19) Uani 1 1 d . . .
H73A H 0.149155 0.480960 -0.386543 0.095 Uiso 1 1 calc R U .
H73B H 0.100826 0.439590 -0.435902 0.095 Uiso 1 1 calc R U .
H73C H 0.141212 0.400457 -0.353385 0.095 Uiso 1 1 calc R U .
C74 C 0.12455(19) 0.3082(4) -0.4870(5) 0.091(2) Uani 1 1 d . . .
H74A H 0.091778 0.316629 -0.519573 0.109 Uiso 1 1 calc R U .
H74B H 0.134320 0.280627 -0.521727 0.109 Uiso 1 1 calc R U .
H74C H 0.132018 0.277602 -0.436771 0.109 Uiso 1 1 calc R U .
N11 N 0.42505(13) 0.3357(2) -0.0622(3) 0.0512(11) Uani 1 1 d . . .
C12 C 0.42178(16) 0.3954(3) -0.1120(3) 0.0501(13) Uani 1 1 d . . .
H12A H 0.445731 0.408559 -0.121770 0.060 Uiso 1 1 calc R U .
N13 N 0.38177(12) 0.4364(2) -0.1479(2) 0.0401(9) Uani 1 1 d . . .
C13A C 0.35642(15) 0.3989(3) -0.1199(3) 0.0373(10) Uani 1 1 d . . .
N14 N 0.31313(11) 0.4138(2) -0.1387(2) 0.0362(8) Uani 1 1 d . . .
C15 C 0.29672(15) 0.3677(3) -0.1009(3) 0.0372(10) Uani 1 1 d . . .
C16 C 0.32320(16) 0.3061(3) -0.0451(3) 0.0412(11) Uani 1 1 d . . .
H16A H 0.310226 0.275974 -0.019457 0.049 Uiso 1 1 calc R U .
C17 C 0.36637(16) 0.2892(2) -0.0275(3) 0.0389(11) Uani 1 1 d . . .
N18 N 0.38251(12) 0.3378(2) -0.0673(2) 0.0385(9) Uani 1 1 d . . .
C151 C 0.24683(15) 0.3822(3) -0.1230(3) 0.0417(11) Uani 1 1 d . . .
C152 C 0.22771(19) 0.4555(3) -0.1776(4) 0.0653(16) Uani 1 1 d . . .
H15A H 0.228871 0.449428 -0.229617 0.078 Uiso 1 1 calc R U .
H15B H 0.196266 0.463173 -0.191639 0.078 Uiso 1 1 calc R U .
H15C H 0.245865 0.500186 -0.146259 0.078 Uiso 1 1 calc R U .
C153 C 0.2449(2) 0.3922(5) -0.0406(4) 0.085(2) Uani 1 1 d . . .
H15D H 0.256950 0.345935 -0.005710 0.103 Uiso 1 1 calc R U .
H15E H 0.262999 0.437039 -0.009405 0.103 Uiso 1 1 calc R U .
H15F H 0.213401 0.400026 -0.054784 0.103 Uiso 1 1 calc R U .
C154 C 0.21788(19) 0.3110(3) -0.1731(4) 0.0748(18) Uani 1 1 d . . .
H15G H 0.229960 0.264499 -0.138530 0.090 Uiso 1 1 calc R U .
H15H H 0.186429 0.318701 -0.187176 0.090 Uiso 1 1 calc R U .
H15I H 0.219079 0.305016 -0.225066 0.090 Uiso 1 1 calc R U .
C171 C 0.39651(17) 0.2220(3) 0.0286(3) 0.0482(12) Uani 1 1 d . . .
C172 C 0.43932(19) 0.2571(3) 0.1067(4) 0.0679(16) Uani 1 1 d . . .
H17A H 0.456279 0.288293 0.087324 0.081 Uiso 1 1 calc R U .
H17B H 0.429784 0.289646 0.138649 0.081 Uiso 1 1 calc R U .
H17C H 0.458628 0.215403 0.142817 0.081 Uiso 1 1 calc R U .
C173 C 0.4101(2) 0.1684(3) -0.0234(4) 0.0746(18) Uani 1 1 d . . .
H17D H 0.426520 0.198338 -0.044727 0.090 Uiso 1 1 calc R U .
H17E H 0.429457 0.126728 0.012772 0.090 Uiso 1 1 calc R U .
H17F H 0.382734 0.146360 -0.070868 0.090 Uiso 1 1 calc R U .
C174 C 0.3706(2) 0.1732(3) 0.0615(4) 0.0689(17) Uani 1 1 d . . .
H17G H 0.389993 0.131093 0.096677 0.083 Uiso 1 1 calc R U .
H17H H 0.362130 0.205866 0.094985 0.083 Uiso 1 1 calc R U .
H17I H 0.343199 0.151703 0.013633 0.083 Uiso 1 1 calc R U .
S1 S 0.39360(4) 0.47127(7) -0.30715(9) 0.0486(3) Uani 1 1 d . . .
O21 O 0.41699(14) 0.3957(2) -0.2765(3) 0.0740(12) Uani 1 1 d . . .
C22 C 0.3495(2) 0.4549(3) -0.4155(4) 0.0664(16) Uani 1 1 d . . .
H22A H 0.332762 0.502948 -0.439309 0.080 Uiso 1 1 calc R U .
H22B H 0.363162 0.437854 -0.448602 0.080 Uiso 1 1 calc R U .
H22C H 0.328671 0.415224 -0.417059 0.080 Uiso 1 1 calc R U .
C23 C 0.4305(2) 0.5286(4) -0.3301(4) 0.0758(18) Uani 1 1 d . . .
H23A H 0.416893 0.579396 -0.350710 0.091 Uiso 1 1 calc R U .
H23B H 0.459936 0.534658 -0.278710 0.091 Uiso 1 1 calc R U .
H23C H 0.434579 0.502649 -0.373272 0.091 Uiso 1 1 calc R U .
S2 S 0.43702(4) 0.58415(8) -0.13364(9) 0.0515(3) Uani 1 1 d . . .
O22 O 0.47855(12) 0.5516(2) -0.1298(3) 0.0705(11) Uani 1 1 d . . .
C24 C 0.44733(19) 0.5782(4) -0.0269(3) 0.0717(17) Uani 1 1 d . . .
H24A H 0.421168 0.598824 -0.024926 0.086 Uiso 1 1 calc R U .
H24B H 0.452098 0.524307 -0.008617 0.086 Uiso 1 1 calc R U .
H24C H 0.474313 0.608390 0.010587 0.086 Uiso 1 1 calc R U .
C25 C 0.4387(2) 0.6880(3) -0.1435(4) 0.0763(18) Uani 1 1 d . . .
H25A H 0.411827 0.710996 -0.146222 0.092 Uiso 1 1 calc R U .
H25B H 0.465960 0.708558 -0.094640 0.092 Uiso 1 1 calc R U .
H25C H 0.439299 0.700487 -0.195081 0.092 Uiso 1 1 calc R U .
C93 C 0.500000 0.7769(11) 0.250000 0.264(12) Uani 1 2 d DS TU P
H93A H 0.527030 0.809015 0.269440 0.317 Uiso 0.5 1 d R U P
H93B H 0.502877 0.747150 0.297735 0.317 Uiso 0.5 1 d R U P
H93C H 0.473150 0.809885 0.227790 0.317 Uiso 0.5 1 d R U P
O94 O 0.4943(5) 0.7259(8) 0.1777(7) 0.181(7) Uani 0.5 1 d D U P
H94O H 0.514845 0.692696 0.196057 0.217 Uiso 0.5 1 calc R U P
C92 C 0.0210(8) 0.5012(15) -0.3648(15) 0.226(15) Uani 0.5 1 d D U P
H92A H -0.000384 0.512401 -0.345297 0.272 Uiso 0.5 1 d R U P
H92B H 0.006276 0.468451 -0.415007 0.272 Uiso 0.5 1 d R U P
H92C H 0.030596 0.549581 -0.378667 0.272 Uiso 0.5 1 d R U P
O91 O 0.0617(10) 0.4591(17) -0.2974(17) 0.339(16) Uani 0.5 1 d D U P
H91O H 0.083936 0.488853 -0.275892 0.407 Uiso 0.5 1 calc R U P

loop_
_atom_site_aniso_label
_atom_site_aniso_U_11
_atom_site_aniso_U_22
_atom_site_aniso_U_33
_atom_site_aniso_U_23
_atom_site_aniso_U_13
_atom_site_aniso_U_12
Ru1 0.03029(19) 0.0337(2) 0.0451(2) 0.00655(18) 0.01918(16) -0.00051(16)
Cl1 0.0558(8) 0.0404(7) 0.0656(8) 0.0163(6) 0.0307(7) 0.0026(6)
Cl2 0.0429(6) 0.0545(7) 0.0581(8) -0.0088(6) 0.0268(6) -0.0019(6)
N1 0.038(2) 0.034(2) 0.048(2) 0.0019(18) 0.0193(19) 0.0052(17)
C2 0.044(3) 0.036(3) 0.041(3) 0.004(2) 0.020(2) 0.002(2)
N3 0.035(2) 0.0281(18) 0.045(2) 0.0060(17) 0.0233(18) 0.0019(16)
C3A 0.033(2) 0.041(3) 0.034(2) 0.001(2) 0.022(2) -0.001(2)
N4 0.037(2) 0.0323(19) 0.044(2) -0.0015(17) 0.0214(18) -0.0012(16)
C5 0.042(3) 0.040(3) 0.041(3) -0.003(2) 0.023(2) -0.002(2)
C6 0.045(3) 0.039(3) 0.051(3) -0.003(2) 0.021(2) -0.005(2)
C7 0.038(2) 0.046(3) 0.040(3) -0.004(2) 0.017(2) -0.006(2)
N8 0.0316(19) 0.038(2) 0.044(2) 0.0002(18) 0.0165(17) 0.0007(17)
C51 0.053(3) 0.031(2) 0.055(3) -0.003(2) 0.027(3) -0.001(2)
C52 0.084(4) 0.048(3) 0.054(3) 0.006(3) 0.032(3) 0.007(3)
C53 0.066(4) 0.044(3) 0.150(6) 0.003(4) 0.056(4) 0.011(3)
C54 0.109(5) 0.046(3) 0.060(4) -0.005(3) 0.037(4) 0.011(3)
C71 0.030(2) 0.063(3) 0.057(3) -0.002(3) 0.008(2) -0.002(2)
C72 0.044(3) 0.082(4) 0.050(3) -0.002(3) 0.006(3) 0.006(3)
C73 0.035(3) 0.124(6) 0.077(4) -0.002(4) 0.026(3) 0.005(3)
C74 0.039(3) 0.076(4) 0.115(6) 0.004(4) 0.008(3) -0.011(3)
N11 0.037(2) 0.055(3) 0.061(3) 0.018(2) 0.024(2) 0.0099(19)
C12 0.032(2) 0.060(3) 0.056(3) 0.019(3) 0.020(2) 0.006(2)
N13 0.0298(19) 0.042(2) 0.046(2) 0.0107(18) 0.0173(18) 0.0005(17)
C13A 0.037(2) 0.037(2) 0.038(3) 0.004(2) 0.019(2) 0.000(2)
N14 0.0315(19) 0.036(2) 0.042(2) 0.0027(17) 0.0196(17) 0.0008(16)
C15 0.037(2) 0.037(2) 0.041(3) -0.001(2) 0.022(2) -0.002(2)
C16 0.051(3) 0.039(3) 0.045(3) 0.005(2) 0.033(2) -0.001(2)
C17 0.044(3) 0.033(2) 0.037(3) 0.005(2) 0.018(2) 0.001(2)
N18 0.034(2) 0.038(2) 0.043(2) 0.0112(18) 0.0197(18) 0.0046(16)
C151 0.039(3) 0.047(3) 0.047(3) -0.003(2) 0.028(2) -0.005(2)
C152 0.049(3) 0.056(3) 0.103(5) 0.012(3) 0.047(3) 0.011(3)
C153 0.050(3) 0.156(7) 0.061(4) 0.000(4) 0.035(3) 0.007(4)
C154 0.052(3) 0.064(4) 0.094(5) -0.014(4) 0.026(3) -0.023(3)
C171 0.054(3) 0.038(3) 0.048(3) 0.009(2) 0.022(3) 0.008(2)
C172 0.063(4) 0.068(4) 0.061(4) 0.026(3) 0.022(3) 0.010(3)
C173 0.097(5) 0.053(3) 0.076(4) 0.012(3) 0.045(4) 0.030(3)
C174 0.080(4) 0.045(3) 0.088(4) 0.030(3) 0.047(4) 0.008(3)
S1 0.0455(7) 0.0481(7) 0.0629(8) 0.0112(7) 0.0352(6) 0.0076(6)
O21 0.085(3) 0.061(2) 0.099(3) 0.017(2) 0.062(3) 0.032(2)
C22 0.064(4) 0.077(4) 0.064(4) -0.007(3) 0.036(3) 0.000(3)
C23 0.074(4) 0.088(5) 0.100(5) 0.002(4) 0.069(4) -0.014(3)
S2 0.0348(6) 0.0556(8) 0.0613(8) 0.0002(7) 0.0220(6) -0.0062(6)
O22 0.038(2) 0.090(3) 0.089(3) 0.000(2) 0.036(2) 0.0044(19)
C24 0.048(3) 0.098(5) 0.051(3) -0.002(3) 0.011(3) -0.005(3)
C25 0.063(4) 0.056(3) 0.093(5) -0.007(3) 0.027(3) -0.017(3)
C93 0.30(3) 0.39(3) 0.163(17) 0.000 0.161(19) 0.000
O94 0.168(12) 0.218(14) 0.107(9) 0.029(9) 0.031(8) 0.134(11)
C92 0.16(2) 0.25(3) 0.28(3) -0.20(3) 0.11(2) -0.05(2)
O91 0.37(3) 0.50(4) 0.32(3) 0.07(3) 0.31(3) 0.16(3)

loop_
_atom_type_symbol
_atom_type_description
_atom_type_scat_dispersion_real
_atom_type_scat_dispersion_imag
_atom_type_scat_source
C C 0.0033 0.0016 'International Tables Vol C Tables 4.2.6.8 and 6.1.1.4'
H H 0.0000 0.0000 'International Tables Vol C Tables 4.2.6.8 and 6.1.1.4'
N N 0.0061 0.0033 'International Tables Vol C Tables 4.2.6.8 and 6.1.1.4'
O O 0.0106 0.0060 'International Tables Vol C Tables 4.2.6.8 and 6.1.1.4'
S S 0.1246 0.1234 'International Tables Vol C Tables 4.2.6.8 and 6.1.1.4'
Cl Cl 0.1484 0.1585 'International Tables Vol C Tables 4.2.6.8 and 6.1.1.4'
Ru Ru -1.2594 0.8363 'International Tables Vol C Tables 4.2.6.8 and 6.1.1.4'

loop_
_geom_angle_atom_site_label_1
_geom_angle_atom_site_label_2
_geom_angle_atom_site_label_3
_geom_angle
_geom_angle_site_symmetry_1
_geom_angle_site_symmetry_3
N13 Ru1 N3 92.16(13) . .
N13 Ru1 S2 88.92(10) . .
N3 Ru1 S2 172.20(10) . .
N13 Ru1 S1 91.75(11) . .
N3 Ru1 S1 93.19(10) . .
S2 Ru1 S1 94.51(5) . .
N13 Ru1 Cl1 178.31(11) . .
N3 Ru1 Cl1 86.26(10) . .
S2 Ru1 Cl1 92.72(5) . .
S1 Ru1 Cl1 87.74(5) . .
N13 Ru1 Cl2 90.76(11) . .
N3 Ru1 Cl2 85.36(10) . .
S2 Ru1 Cl2 86.89(5) . .
S1 Ru1 Cl2 177.15(5) . .
Cl1 Ru1 Cl2 89.71(5) . .
C2 N1 N8 101.2(3) . .
N1 C2 N3 117.1(4) . .
N1 C2 H2A 121.4 . .
N3 C2 H2A 121.4 . .
C3A N3 C2 103.2(4) . .
C3A N3 Ru1 132.7(3) . .
C2 N3 Ru1 123.4(3) . .
N3 C3A N4 128.0(4) . .
N3 C3A N8 108.5(4) . .
N4 C3A N8 123.5(4) . .
C5 N4 C3A 116.0(4) . .
N4 C5 C6 122.6(4) . .
N4 C5 C51 117.0(4) . .
C6 C5 C51 120.4(4) . .
C7 C6 C5 121.6(4) . .
C7 C6 H6A 119.2 . .
C5 C6 H6A 119.2 . .
C6 C7 N8 114.8(4) . .
C6 C7 C71 125.5(4) . .
N8 C7 C71 119.7(4) . .
N1 N8 C3A 110.0(3) . .
N1 N8 C7 128.5(4) . .
C3A N8 C7 121.5(4) . .
C52 C51 C53 109.9(5) . .
C52 C51 C54 108.5(4) . .
C53 C51 C54 108.9(5) . .
C52 C51 C5 108.7(4) . .
C53 C51 C5 110.5(4) . .
C54 C51 C5 110.2(4) . .
C51 C52 H52A 109.5 . .
C51 C52 H52B 109.5 . .
H52A C52 H52B 109.5 . .
C51 C52 H52C 109.5 . .
H52A C52 H52C 109.5 . .
H52B C52 H52C 109.5 . .
C51 C53 H53A 109.5 . .
C51 C53 H53B 109.5 . .
H53A C53 H53B 109.5 . .
C51 C53 H53C 109.5 . .
H53A C53 H53C 109.5 . .
H53B C53 H53C 109.5 . .
C51 C54 H54A 109.5 . .
C51 C54 H54B 109.5 . .
H54A C54 H54B 109.5 . .
C51 C54 H54C 109.5 . .
H54A C54 H54C 109.5 . .
H54B C54 H54C 109.5 . .
C74 C71 C7 109.2(4) . .
C74 C71 C72 109.8(5) . .
C7 C71 C72 108.8(4) . .
C74 C71 C73 109.6(5) . .
C7 C71 C73 109.3(4) . .
C72 C71 C73 110.2(5) . .
C71 C72 H72A 109.5 . .
C71 C72 H72B 109.5 . .
H72A C72 H72B 109.5 . .
C71 C72 H72C 109.5 . .
H72A C72 H72C 109.5 . .
H72B C72 H72C 109.5 . .
C71 C73 H73A 109.5 . .
C71 C73 H73B 109.5 . .
H73A C73 H73B 109.5 . .
C71 C73 H73C 109.5 . .
H73A C73 H73C 109.5 . .
H73B C73 H73C 109.5 . .
C71 C74 H74A 109.5 . .
C71 C74 H74B 109.5 . .
H74A C74 H74B 109.5 . .
C71 C74 H74C 109.5 . .
H74A C74 H74C 109.5 . .
H74B C74 H74C 109.5 . .
C12 N11 N18 101.7(4) . .
N11 C12 N13 116.5(4) . .
N11 C12 H12A 121.8 . .
N13 C12 H12A 121.8 . .
C13A N13 C12 103.6(4) . .
C13A N13 Ru1 132.0(3) . .
C12 N13 Ru1 124.4(3) . .
N14 C13A N13 128.5(4) . .
N14 C13A N18 123.3(4) . .
N13 C13A N18 108.2(4) . .
C15 N14 C13A 115.7(4) . .
N14 C15 C16 122.0(4) . .
N14 C15 C151 116.9(4) . .
C16 C15 C151 121.2(4) . .
C17 C16 C15 122.9(4) . .
C17 C16 H16A 118.6 . .
C15 C16 H16A 118.6 . .
C16 C17 N18 113.9(4) . .
C16 C17 C171 126.4(4) . .
N18 C17 C171 119.7(4) . .
C17 N18 N11 127.9(4) . .
C17 N18 C13A 122.2(4) . .
N11 N18 C13A 110.0(3) . .
C152 C151 C153 109.1(5) . .
C152 C151 C154 109.4(4) . .
C153 C151 C154 109.7(5) . .
C152 C151 C15 110.6(4) . .
C153 C151 C15 109.9(4) . .
C154 C151 C15 108.1(4) . .
C151 C152 H15A 109.5 . .
C151 C152 H15B 109.5 . .
H15A C152 H15B 109.5 . .
C151 C152 H15C 109.5 . .
H15A C152 H15C 109.5 . .
H15B C152 H15C 109.5 . .
C151 C153 H15D 109.5 . .
C151 C153 H15E 109.5 . .
H15D C153 H15E 109.5 . .
C151 C153 H15F 109.5 . .
H15D C153 H15F 109.5 . .
H15E C153 H15F 109.5 . .
C151 C154 H15G 109.5 . .
C151 C154 H15H 109.5 . .
H15G C154 H15H 109.5 . .
C151 C154 H15I 109.5 . .
H15G C154 H15I 109.5 . .
H15H C154 H15I 109.5 . .
C174 C171 C17 110.4(4) . .
C174 C171 C173 108.4(4) . .
C17 C171 C173 110.2(4) . .
C174 C171 C172 108.0(4) . .
C17 C171 C172 108.5(4) . .
C173 C171 C172 111.3(5) . .
C171 C172 H17A 109.5 . .
C171 C172 H17B 109.5 . .
H17A C172 H17B 109.5 . .
C171 C172 H17C 109.5 . .
H17A C172 H17C 109.5 . .
H17B C172 H17C 109.5 . .
C171 C173 H17D 109.5 . .
C171 C173 H17E 109.5 . .
H17D C173 H17E 109.5 . .
C171 C173 H17F 109.5 . .
H17D C173 H17F 109.5 . .
H17E C173 H17F 109.5 . .
C171 C174 H17G 109.5 . .
C171 C174 H17H 109.5 . .
H17G C174 H17H 109.5 . .
C171 C174 H17I 109.5 . .
H17G C174 H17I 109.5 . .
H17H C174 H17I 109.5 . .
O21 S1 C23 105.5(3) . .
O21 S1 C22 105.6(3) . .
C23 S1 C22 97.1(3) . .
O21 S1 Ru1 118.93(17) . .
C23 S1 Ru1 114.4(2) . .
C22 S1 Ru1 112.74(19) . .
S1 C22 H22A 109.5 . .
S1 C22 H22B 109.5 . .
H22A C22 H22B 109.5 . .
S1 C22 H22C 109.5 . .
H22A C22 H22C 109.5 . .
H22B C22 H22C 109.5 . .
S1 C23 H23A 109.5 . .
S1 C23 H23B 109.5 . .
H23A C23 H23B 109.5 . .
S1 C23 H23C 109.5 . .
H23A C23 H23C 109.5 . .
H23B C23 H23C 109.5 . .
O22 S2 C24 105.2(3) . .
O22 S2 C25 107.6(3) . .
C24 S2 C25 99.5(3) . .
O22 S2 Ru1 119.17(18) . .
C24 S2 Ru1 111.66(19) . .
C25 S2 Ru1 111.7(2) . .
S2 C24 H24A 109.5 . .
S2 C24 H24B 109.5 . .
H24A C24 H24B 109.5 . .
S2 C24 H24C 109.5 . .
H24A C24 H24C 109.5 . .
H24B C24 H24C 109.5 . .
S2 C25 H25A 109.5 . .
S2 C25 H25B 109.5 . .
H25A C25 H25B 109.5 . .
S2 C25 H25C 109.5 . .
H25A C25 H25C 109.5 . .
H25B C25 H25C 109.5 . .
O94 C93 O94 109.0(17) . 2_655
O94 C93 H93A 109.5 . .
O94 C93 H93A 109.1 2_655 .
O94 C93 H93B 112.6 . .
O94 C93 H93B 4.0 2_655 .
H93A C93 H93B 108.7 . .
O94 C93 H93C 107.0 . .
O94 C93 H93C 112.7 2_655 .
H93A C93 H93C 109.5 . .
H93B C93 H93C 109.5 . .
O94 C93 H93B 4.0(9) . 2_655
O94 C93 H93B 112.6(9) 2_655 2_655
H93A C93 H93B 106.2 . 2_655
H93B C93 H93B 116.3 . 2_655
H93C C93 H93B 106.5 . 2_655
C93 O94 H94O 109.5 . .
C93 O94 H93B 7.1(15) . 2_655
H94O O94 H93B 111.2 . 2_655
O91 C92 H92A 110.2 . .
O91 C92 H92B 108.4 . .
H92A C92 H92B 109.5 . .
O91 C92 H92C 109.7 . .
H92A C92 H92C 109.5 . .
H92B C92 H92C 109.5 . .
C92 O91 H91O 109.5 . .

loop_
_geom_bond_atom_site_label_1
_geom_bond_atom_site_label_2
_geom_bond_distance
_geom_bond_site_symmetry_2
Ru1 N13 2.105(4) .
Ru1 N3 2.131(3) .
Ru1 S2 2.2501(13) .
Ru1 S1 2.2605(13) .
Ru1 Cl1 2.4065(12) .
Ru1 Cl2 2.4485(12) .
N1 C2 1.319(6) .
N1 N8 1.372(5) .
C2 N3 1.338(5) .
C2 H2A 0.9300 .
N3 C3A 1.338(5) .
C3A N4 1.346(5) .
C3A N8 1.373(5) .
N4 C5 1.306(5) .
C5 C6 1.426(6) .
C5 C51 1.519(6) .
C6 C7 1.349(6) .
C6 H6A 0.9300 .
C7 N8 1.381(6) .
C7 C71 1.532(6) .
C51 C52 1.507(7) .
C51 C53 1.511(7) .
C51 C54 1.516(7) .
C52 H52A 0.9600 .
C52 H52B 0.9600 .
C52 H52C 0.9600 .
C53 H53A 0.9600 .
C53 H53B 0.9600 .
C53 H53C 0.9600 .
C54 H54A 0.9600 .
C54 H54B 0.9600 .
C54 H54C 0.9600 .
C71 C74 1.515(7) .
C71 C72 1.543(8) .
C71 C73 1.545(8) .
C72 H72A 0.9600 .
C72 H72B 0.9600 .
C72 H72C 0.9600 .
C73 H73A 0.9600 .
C73 H73B 0.9600 .
C73 H73C 0.9600 .
C74 H74A 0.9600 .
C74 H74B 0.9600 .
C74 H74C 0.9600 .
N11 C12 1.320(6) .
N11 N18 1.380(5) .
C12 N13 1.352(5) .
C12 H12A 0.9300 .
N13 C13A 1.345(5) .
C13A N14 1.336(5) .
C13A N18 1.381(5) .
N14 C15 1.323(5) .
C15 C16 1.413(6) .
C15 C151 1.530(6) .
C16 C17 1.346(6) .
C16 H16A 0.9300 .
C17 N18 1.369(5) .
C17 C171 1.522(6) .
C151 C152 1.515(7) .
C151 C153 1.524(7) .
C151 C154 1.530(7) .
C152 H15A 0.9600 .
C152 H15B 0.9600 .
C152 H15C 0.9600 .
C153 H15D 0.9600 .
C153 H15E 0.9600 .
C153 H15F 0.9600 .
C154 H15G 0.9600 .
C154 H15H 0.9600 .
C154 H15I 0.9600 .
C171 C174 1.519(7) .
C171 C173 1.527(7) .
C171 C172 1.537(7) .
C172 H17A 0.9600 .
C172 H17B 0.9600 .
C172 H17C 0.9600 .
C173 H17D 0.9600 .
C173 H17E 0.9600 .
C173 H17F 0.9600 .
C174 H17G 0.9600 .
C174 H17H 0.9600 .
C174 H17I 0.9600 .
S1 O21 1.461(4) .
S1 C23 1.776(5) .
S1 C22 1.779(6) .
C22 H22A 0.9600 .
C22 H22B 0.9600 .
C22 H22C 0.9600 .
C23 H23A 0.9600 .
C23 H23B 0.9600 .
C23 H23C 0.9600 .
S2 O22 1.464(4) .
S2 C24 1.773(6) .
S2 C25 1.778(6) .
C24 H24A 0.9600 .
C24 H24B 0.9600 .
C24 H24C 0.9600 .
C25 H25A 0.9600 .
C25 H25B 0.9600 .
C25 H25C 0.9600 .
C93 O94 1.493(5) .
C93 O94 1.493(5) 2_655
C93 H93A 0.9599 .
C93 H93B 0.9581 .
C93 H93C 0.9599 .
C93 H93B 0.9581 2_655
O94 H94O 0.8200 .
C92 O91 1.476(5) .
C92 H92A 0.9599 .
C92 H92B 0.9601 .
C92 H92C 0.9600 .
O91 H91O 0.8200 .

loop_
_geom_hbond_atom_site_label_D
_geom_hbond_atom_site_label_H
_geom_hbond_atom_site_label_A
_geom_hbond_distance_DH
_geom_hbond_distance_HA
_geom_hbond_distance_DA
_geom_hbond_angle_DHA
_geom_hbond_site_symmetry_A
_geom_hbond_publ_flag
C2 H2A Cl1 0.93 2.79 3.231(5) 110.5 . yes
C22 H22C N4 0.96 2.65 3.440(7) 139.6 . yes
C23 H23A Cl1 0.96 2.75 3.390(6) 124.5 . yes
C23 H23B O22 0.96 2.44 3.145(8) 129.9 . yes
C24 H24A Cl2 0.96 2.59 3.259(6) 127.0 . yes
O94 H94O O21 0.82 2.50 3.309(11) 170.0 5_665 yes

loop_
_geom_torsion_atom_site_label_1
_geom_torsion_atom_site_label_2
_geom_torsion_atom_site_label_3
_geom_torsion_atom_site_label_4
_geom_torsion
N8 N1 C2 N3 0.0(5)
N1 C2 N3 C3A -0.6(5)
N1 C2 N3 Ru1 -171.9(3)
C2 N3 C3A N4 179.2(4)
Ru1 N3 C3A N4 -10.7(7)
C2 N3 C3A N8 0.9(5)
Ru1 N3 C3A N8 171.1(3)
N3 C3A N4 C5 178.9(4)
N8 C3A N4 C5 -3.1(6)
C3A N4 C5 C6 1.2(6)
C3A N4 C5 C51 -178.6(4)
N4 C5 C6 C7 0.8(7)
C51 C5 C6 C7 -179.4(5)
C5 C6 C7 N8 -0.9(7)
C5 C6 C7 C71 176.9(5)
C2 N1 N8 C3A 0.6(4)
C2 N1 N8 C7 177.9(4)
N3 C3A N8 N1 -1.0(5)
N4 C3A N8 N1 -179.4(4)
N3 C3A N8 C7 -178.6(4)
N4 C3A N8 C7 3.1(6)
C6 C7 N8 N1 -178.0(4)
C71 C7 N8 N1 4.1(7)
C6 C7 N8 C3A -0.9(6)
C71 C7 N8 C3A -178.8(4)
N4 C5 C51 C52 106.4(5)
C6 C5 C51 C52 -73.4(6)
N4 C5 C51 C53 -14.3(6)
C6 C5 C51 C53 165.9(5)
N4 C5 C51 C54 -134.8(5)
C6 C5 C51 C54 45.4(6)
C6 C7 C71 C74 0.3(8)
N8 C7 C71 C74 177.9(5)
C6 C7 C71 C72 -119.5(5)
N8 C7 C71 C72 58.1(6)
C6 C7 C71 C73 120.1(6)
N8 C7 C71 C73 -62.2(6)
N18 N11 C12 N13 0.7(6)
N11 C12 N13 C13A -1.1(6)
N11 C12 N13 Ru1 179.6(3)
C12 N13 C13A N14 -177.6(5)
Ru1 N13 C13A N14 1.7(7)
C12 N13 C13A N18 0.9(5)
Ru1 N13 C13A N18 -179.8(3)
N13 C13A N14 C15 -179.2(4)
N18 C13A N14 C15 2.4(6)
C13A N14 C15 C16 -0.7(6)
C13A N14 C15 C151 -178.6(4)
N14 C15 C16 C17 -1.0(7)
C151 C15 C16 C17 176.7(4)
C15 C16 C17 N18 1.1(6)
C15 C16 C17 C171 -177.2(4)
C16 C17 N18 N11 180.0(4)
C171 C17 N18 N11 -1.6(7)
C16 C17 N18 C13A 0.5(6)
C171 C17 N18 C13A 178.9(4)
C12 N11 N18 C17 -179.5(4)
C12 N11 N18 C13A 0.0(5)
N14 C13A N18 C17 -2.4(7)
N13 C13A N18 C17 178.9(4)
N14 C13A N18 N11 178.0(4)
N13 C13A N18 N11 -0.6(5)
N14 C15 C151 C152 -6.9(6)
C16 C15 C151 C152 175.2(4)
N14 C15 C151 C153 -127.4(5)
C16 C15 C151 C153 54.7(6)
N14 C15 C151 C154 112.8(5)
C16 C15 C151 C154 -65.0(6)
C16 C17 C171 C174 1.6(7)
N18 C17 C171 C174 -176.6(4)
C16 C17 C171 C173 121.3(5)
N18 C17 C171 C173 -56.9(6)
C16 C17 C171 C172 -116.6(5)
N18 C17 C171 C172 65.2(6)
